data_7214545
loop_
_publ_author_name
'Dau, Phuong V.'
'Cohen, Seth M.'

_publ_section_title
;
 The influence of nitro groups on the topology and gas sorption property
 of extended Zn(ii)-paddlewheel MOFs
;
_journal_issue 45
_journal_name_full CrystEngComm
_journal_page_first 9304
_journal_paper_doi 10.1039/c3ce41124a
_journal_volume 15
_journal_year 2013
_chemical_formula_sum 'C20 H10 N4 O9 Zn'
_chemical_formula_weight 515.69
_chemical_name_common (Zn(bpdc-[NO2]2(dabco)(DMF))n
_chemical_name_systematic
; 
 ? 
;
_space_group_IT_number 15
_symmetry_cell_setting monoclinic
_symmetry_space_group_name_Hall '-C 2yc'
_symmetry_space_group_name_H-M 'C 1 2/c 1'
_atom_sites_solution_hydrogens constr
_atom_sites_solution_primary direct
_atom_sites_solution_secondary difmap
_audit_creation_method SHELXL-97
_cell_angle_alpha 90.00
_cell_angle_beta 111.399(4)
_cell_angle_gamma 90.00
_cell_formula_units_Z 8
_cell_length_a 13.7580(11)
_cell_length_b 25.2156(18)
_cell_length_c 14.9205(11)
_cell_measurement_reflns_used 4471
_cell_measurement_temperature 250(2)
_cell_measurement_theta_max 50.14
_cell_measurement_theta_min 3.51
_cell_volume 4819.3(6)
_computing_cell_refinement 'Bruker SAINT'
_computing_data_collection 'Bruker APEX2'
_computing_data_reduction 'Bruker SAINT'
_computing_molecular_graphics 'Bruker SHELXTL'
_computing_publication_material 'Bruker SHELXTL'
_computing_structure_refinement 'SHELXL-97 (Sheldrick, 2008)'
_computing_structure_solution 'SHELXS-97 (Sheldrick, 2008)'
_diffrn_ambient_temperature 250(2)
_diffrn_measured_fraction_theta_full 0.980
_diffrn_measured_fraction_theta_max 0.980
_diffrn_measurement_device_type 'Bruker APEX-II CCD'
_diffrn_measurement_method '\f and \w scans'
_diffrn_radiation_monochromator graphite
_diffrn_radiation_source 'fine-focus sealed tube'
_diffrn_radiation_type CuK\a
_diffrn_radiation_wavelength 1.54178
_diffrn_reflns_av_R_equivalents 0.0322
_diffrn_reflns_av_sigmaI/netI 0.0288
_diffrn_reflns_limit_h_max 8
_diffrn_reflns_limit_h_min -13
_diffrn_reflns_limit_k_max 25
_diffrn_reflns_limit_k_min -25
_diffrn_reflns_limit_l_max 14
_diffrn_reflns_limit_l_min -14
_diffrn_reflns_number 8945
_diffrn_reflns_theta_full 50.31
_diffrn_reflns_theta_max 50.31
_diffrn_reflns_theta_min 3.51
_exptl_absorpt_coefficient_mu 1.913
_exptl_absorpt_correction_T_max 0.826
_exptl_absorpt_correction_T_min 0.795
_exptl_absorpt_correction_type multi-scan
_exptl_absorpt_process_details SADABS
_exptl_crystal_colour colourless
_exptl_crystal_density_diffrn 1.421
_exptl_crystal_density_meas ?
_exptl_crystal_density_method 'not measured'
_exptl_crystal_description needle
_exptl_crystal_F_000 2080
_exptl_crystal_size_max 0.20
_exptl_crystal_size_mid 0.10
_exptl_crystal_size_min 0.10
_refine_diff_density_max 0.630
_refine_diff_density_min -0.253
_refine_diff_density_rms 0.074
_refine_ls_extinction_method none
_refine_ls_goodness_of_fit_ref 1.118
_refine_ls_hydrogen_treatment constr
_refine_ls_matrix_type full
_refine_ls_number_parameters 279
_refine_ls_number_reflns 2463
_refine_ls_number_restraints 0
_refine_ls_restrained_S_all 1.118
_refine_ls_R_factor_all 0.0704
_refine_ls_R_factor_gt 0.0645
_refine_ls_shift/su_max 0.000
_refine_ls_shift/su_mean 0.000
_refine_ls_structure_factor_coef Fsqd
_refine_ls_weighting_details 'calc w=1/[\s^2^(Fo^2^)+(0.1218P)^2^+14.7045P] where P=(Fo^2^+2Fc^2^)/3'
_refine_ls_weighting_scheme calc
_refine_ls_wR_factor_gt 0.1942
_refine_ls_wR_factor_ref 0.2009
_reflns_number_gt 2156
_reflns_number_total 2463
_reflns_threshold_expression >2sigma(I)
_cod_data_source_file c3ce41124a.txt
_cod_data_source_block (Zn(bpdc-[NO2]2(dabco)(DMF))n
_cod_depositor_comments
;
The following automatic conversions were performed:

'_symmetry_cell_setting' value 'Monoclinic' changed to 'monoclinic'
according to
/usr/data/users/saulius/automatic-downloads/retrospective/RSC/lib/dictionaries/cif_core.dic
dictionary named 'cif_core.dic' version 2.4.2 from 2011-04-26.

Automatic conversion script
Id: cif_fix_values 2281 2013-09-26 08:29:07Z andrius 

The following automatic conversions were performed:

'_exptl_crystal_density_meas' value 'not measured' was changed to '?'
- the value is perceived as not measured.

Automatic conversion script
Id: cif_fix_values 3008 2015-01-20 13:52:24Z robertas 
;
_cod_original_sg_symbol_H-M C2/c
_cod_database_code 7214545

loop_
_symmetry_equiv_pos_as_xyz
'x, y, z'
'-x, y, -z+1/2'
'x+1/2, y+1/2, z'
'-x+1/2, y+1/2, -z+1/2'
'-x, -y, -z'
'x, -y, z-1/2'
'-x+1/2, -y+1/2, -z'
'x+1/2, -y+1/2, z-1/2'

loop_
_atom_site_label
_atom_site_type_symbol
_atom_site_fract_x
_atom_site_fract_y
_atom_site_fract_z
_atom_site_U_iso_or_equiv
_atom_site_adp_type
_atom_site_occupancy
_atom_site_symmetry_multiplicity
_atom_site_calc_flag
_atom_site_refinement_flags
_atom_site_disorder_group
N1 N 0.4214(4) 0.01529(15) 0.1693(3) 0.0556(13) Uani 1 1 d . .
O1 O 0.3761(4) 0.07082(18) -0.0408(4) 0.0887(14) Uani 1 1 d . .
O2 O 0.2426(4) 0.08881(16) 0.0020(3) 0.0778(12) Uani 1 1 d . .
C9 C 0.3239(7) -0.1871(3) -0.1836(5) 0.085(2) Uani 1 1 d . .
C4 C 0.3601(6) 0.1695(3) -0.1307(5) 0.0785(19) Uani 1 1 d . .
H4 H 0.4134 0.1467 -0.1302 0.094 Uiso 1 1 calc R .
C5 C 0.3503(6) 0.2180(3) -0.1758(5) 0.084(2) Uani 1 1 d . .
C1 C 0.3059(6) 0.1002(3) -0.0391(5) 0.0697(17) Uani 1 1 d . .
C8 C 0.2604(7) 0.3043(3) -0.2332(5) 0.086(2) Uani 1 1 d . .
C2 C 0.2156(5) 0.1888(3) -0.0879(4) 0.0679(17) Uani 1 1 d . .
H2 H 0.1701 0.1795 -0.0573 0.081 Uiso 1 1 calc R .
C10 C 0.3258(7) -0.1406(3) -0.1301(5) 0.091(2) Uani 1 1 d . .
H10 H 0.3819 -0.1348 -0.0728 0.109 Uiso 1 1 calc R .
C3 C 0.2934(5) 0.1544(2) -0.0868(4) 0.0598(15) Uani 1 1 d . .
C6 C 0.2044(6) 0.2378(3) -0.1349(5) 0.080(2) Uani 1 1 d . .
C7 C 0.2726(6) 0.2536(3) -0.1796(4) 0.0755(19) Uani 1 1 d . .
O7 O 0.3222(6) -0.0529(2) -0.0209(5) 0.1139(19) Uani 1 1 d . .
O8 O 0.1832(6) -0.0201(3) -0.1306(6) 0.130(2) Uani 1 1 d . .
C13 C 0.2478(6) -0.1039(3) -0.1602(6) 0.082(2) Uani 1 1 d . .
C11 C 0.1613(7) -0.1561(3) -0.2956(6) 0.093(2) Uani 1 1 d . .
C12 C 0.1656(7) -0.1112(3) -0.2433(6) 0.103(2) Uani 1 1 d . .
H12 H 0.1127 -0.0860 -0.2645 0.123 Uiso 1 1 calc R .
C14 C 0.2522(8) -0.0539(4) -0.0986(7) 0.098(2) Uani 1 1 d . .
C15 C 0.3988(9) -0.0140(4) 0.2496(8) 0.077(3) Uani 0.632(5) 1 d P 2
H15A H 0.3365 0.0005 0.2563 0.092 Uiso 0.632(5) 1 calc PR 2
H15B H 0.3866 -0.0513 0.2333 0.092 Uiso 0.632(5) 1 calc PR 2
C17 C 0.5097(9) -0.0082(5) 0.1568(8) 0.084(4) Uani 0.632(5) 1 d P 2
H17A H 0.5304 0.0136 0.1131 0.101 Uiso 0.632(5) 1 calc PR 2
H17B H 0.4904 -0.0428 0.1275 0.101 Uiso 0.632(5) 1 calc PR 2
C19 C 0.4484(9) 0.0700(4) 0.2070(8) 0.075(3) Uani 0.632(5) 1 d P 2
H19A H 0.3934 0.0840 0.2265 0.090 Uiso 0.632(5) 1 calc PR 2
H19B H 0.4543 0.0927 0.1568 0.090 Uiso 0.632(5) 1 calc PR 2
N2A N -0.0656(9) -0.1539(4) -0.1143(8) 0.093(3) Uani 0.632(5) 1 d P 2
N3A N 0.1090(9) 0.2668(4) -0.1301(7) 0.089(3) Uani 0.632(5) 1 d P 2
O3A O 0.0409(11) 0.2457(5) -0.1131(15) 0.197(8) Uani 0.632(5) 1 d P 2
O4A O 0.1081(7) 0.3134(3) -0.1460(5) 0.097(3) Uani 0.632(5) 1 d P 2
O5A O -0.0643(6) -0.1851(3) -0.0520(5) 0.089(2) Uani 0.632(5) 1 d P 2
O6A O 0.0115(8) -0.1244(4) -0.1033(7) 0.125(4) Uani 0.632(5) 1 d P 2
102A C 0.015(2) -0.0241(11) 0.1461(15) 0.188(10) Uani 0.632(5) 1 d P 2
101A C 0.026(4) -0.1077(17) 0.120(3) 0.45(4) Uani 0.632(5) 1 d P 2
C16 C 0.4605(13) -0.0408(5) 0.2013(11) 0.056(4) Uani 0.368(5) 1 d P 1
H16A H 0.4023 -0.0630 0.1996 0.067 Uiso 0.368(5) 1 calc PR 1
H16B H 0.4902 -0.0556 0.1570 0.067 Uiso 0.368(5) 1 calc PR 1
C18 C 0.5161(12) 0.0442(6) 0.1625(11) 0.057(4) Uani 0.368(5) 1 d P 1
H18A H 0.4986 0.0810 0.1457 0.069 Uiso 0.368(5) 1 calc PR 1
H18B H 0.5359 0.0281 0.1126 0.069 Uiso 0.368(5) 1 calc PR 1
C20 C 0.3918(12) 0.0408(6) 0.2398(11) 0.054(4) Uani 0.368(5) 1 d P 1
H20A H 0.3348 0.0214 0.2481 0.064 Uiso 0.368(5) 1 calc PR 1
H20B H 0.3672 0.0763 0.2181 0.064 Uiso 0.368(5) 1 calc PR 1
N2B N -0.0657(13) 0.2836(7) -0.1461(10) 0.082(5) Uani 0.368(5) 1 d P 1
N3B N 0.4340(18) -0.2178(8) 0.2771(15) 0.119(7) Uani 0.368(5) 1 d P 1
O3B O 0.5000 -0.1737(7) 0.2500 0.36(2) Uani 0.736(10) 2 d SP 1
O4B O 0.4682(13) -0.2608(6) 0.2636(13) 0.119(6) Uani 0.368(5) 1 d P 1
O5B O -0.0657(14) 0.2367(6) -0.1639(10) 0.103(5) Uani 0.368(5) 1 d P 1
O6B O 0.0207(12) 0.3057(7) -0.0988(11) 0.119(6) Uani 0.368(5) 1 d P 1
102B C -0.004(7) -0.093(3) 0.005(10) 0.69(16) Uani 0.368(5) 1 d P 1
101B C 0.118(3) -0.102(3) 0.190(4) 0.36(5) Uani 0.368(5) 1 d P 1
O9 O 0.1861(6) -0.0095(2) 0.0894(5) 0.119(2) Uani 1 1 d . .
N5 N 0.0852(6) -0.0680(4) 0.1245(6) 0.123(3) Uani 1 1 d . .
C100 C 0.1403(12) -0.0428(8) 0.0859(10) 0.188(7) Uani 1 1 d . .
Zn1 Zn 0.29612(7) 0.01403(3) 0.03865(6) 0.0703(5) Uani 1 1 d . .

loop_
_atom_site_aniso_label
_atom_site_aniso_U_11
_atom_site_aniso_U_22
_atom_site_aniso_U_33
_atom_site_aniso_U_23
_atom_site_aniso_U_13
_atom_site_aniso_U_12
N1 0.079(3) 0.032(3) 0.064(3) 0.000(2) 0.037(3) -0.002(2)
O1 0.108(4) 0.061(3) 0.100(3) 0.010(2) 0.042(3) 0.030(3)
O2 0.085(3) 0.058(3) 0.089(3) 0.000(2) 0.030(3) 0.001(2)
C9 0.124(6) 0.081(5) 0.052(4) -0.011(4) 0.032(4) -0.006(4)
C4 0.086(5) 0.072(5) 0.078(4) 0.006(4) 0.030(4) 0.017(4)
C5 0.106(6) 0.075(5) 0.079(4) 0.008(4) 0.042(4) 0.001(4)
C1 0.073(5) 0.060(4) 0.070(4) -0.014(3) 0.019(4) -0.003(4)
C8 0.141(7) 0.058(4) 0.072(5) 0.011(4) 0.053(5) 0.021(5)
C2 0.072(4) 0.068(4) 0.063(4) -0.001(3) 0.024(3) 0.003(3)
C10 0.112(6) 0.089(6) 0.067(4) -0.007(4) 0.028(4) -0.033(5)
C3 0.070(4) 0.042(3) 0.064(4) -0.001(3) 0.021(3) 0.007(3)
C6 0.099(5) 0.059(4) 0.068(4) -0.001(3) 0.014(4) 0.034(4)
C7 0.117(5) 0.060(4) 0.057(4) 0.008(3) 0.040(4) 0.008(4)
O7 0.142(5) 0.093(4) 0.100(4) -0.025(3) 0.037(4) -0.025(4)
O8 0.149(6) 0.093(5) 0.138(5) -0.022(4) 0.042(5) 0.012(4)
C13 0.100(6) 0.060(4) 0.093(5) -0.016(4) 0.042(5) -0.002(4)
C11 0.123(7) 0.078(5) 0.085(5) -0.020(4) 0.046(5) -0.022(5)
C12 0.119(7) 0.094(6) 0.101(6) -0.024(5) 0.046(6) -0.017(5)
C14 0.100(6) 0.096(7) 0.095(6) 0.009(5) 0.031(5) -0.011(5)
C15 0.079(8) 0.078(8) 0.078(7) 0.000(5) 0.036(7) -0.023(6)
C17 0.092(9) 0.083(9) 0.080(8) -0.010(6) 0.034(7) 0.021(7)
C19 0.111(9) 0.034(5) 0.086(7) -0.006(5) 0.041(6) -0.001(5)
N2A 0.113(9) 0.077(6) 0.100(8) 0.006(6) 0.050(7) -0.012(6)
N3A 0.104(8) 0.056(6) 0.099(7) 0.015(5) 0.028(6) 0.031(6)
O3A 0.123(10) 0.097(8) 0.42(3) 0.095(11) 0.156(15) 0.057(7)
O4A 0.157(8) 0.071(5) 0.088(5) 0.018(4) 0.074(5) 0.058(5)
O5A 0.103(6) 0.086(5) 0.072(5) 0.002(4) 0.025(4) -0.026(4)
O6A 0.141(8) 0.119(7) 0.122(7) 0.004(6) 0.055(6) -0.061(7)
102A 0.24(3) 0.22(2) 0.128(15) 0.023(15) 0.098(18) -0.03(2)
101A 0.62(7) 0.41(5) 0.58(7) -0.35(5) 0.54(6) -0.46(5)
C16 0.086(11) 0.017(7) 0.065(8) 0.001(6) 0.029(8) 0.000(7)
C18 0.072(11) 0.037(9) 0.070(10) 0.005(7) 0.035(9) -0.006(7)
C20 0.060(10) 0.030(8) 0.072(10) -0.007(7) 0.025(9) -0.001(7)
N2B 0.095(13) 0.072(12) 0.060(9) -0.009(8) 0.005(9) -0.008(9)
N3B 0.150(18) 0.087(13) 0.120(15) 0.004(11) 0.050(14) 0.012(13)
O3B 0.61(6) 0.087(11) 0.59(6) 0.000 0.48(5) 0.000
O4B 0.142(15) 0.088(10) 0.181(16) -0.008(10) 0.122(13) -0.010(9)
O5B 0.129(14) 0.067(10) 0.087(9) -0.011(7) 0.007(8) 0.016(8)
O6B 0.092(11) 0.135(14) 0.099(10) -0.046(10) -0.001(9) 0.004(10)
102B 0.48(14) 0.29(9) 0.8(2) -0.20(12) -0.38(16) 0.25(10)
101B 0.20(4) 0.62(9) 0.36(6) 0.45(7) 0.23(4) 0.30(5)
O9 0.148(6) 0.100(4) 0.119(5) -0.006(3) 0.060(4) -0.068(4)
N5 0.086(5) 0.140(7) 0.142(7) 0.023(6) 0.039(5) -0.031(5)
C100 0.177(13) 0.234(17) 0.161(11) -0.030(11) 0.072(10) -0.109(13)
Zn1 0.0880(8) 0.0437(7) 0.0770(7) -0.0003(3) 0.0275(5) -0.0053(4)

loop_
_atom_type_symbol
_atom_type_description
_atom_type_scat_dispersion_real
_atom_type_scat_dispersion_imag
_atom_type_scat_source
C C 0.0181 0.0091 'International Tables Vol C Tables 4.2.6.8 and 6.1.1.4'
H H 0.0000 0.0000 'International Tables Vol C Tables 4.2.6.8 and 6.1.1.4'
N N 0.0311 0.0180 'International Tables Vol C Tables 4.2.6.8 and 6.1.1.4'
O O 0.0492 0.0322 'International Tables Vol C Tables 4.2.6.8 and 6.1.1.4'
Zn Zn -1.5491 0.6778 'International Tables Vol C Tables 4.2.6.8 and 6.1.1.4'

loop_
_geom_angle_atom_site_label_1
_geom_angle_atom_site_label_2
_geom_angle_atom_site_label_3
_geom_angle
_geom_angle_site_symmetry_1
_geom_angle_site_symmetry_3
C20 N1 C17 141.1(9) . .
C20 N1 C19 52.8(7) . .
C17 N1 C19 109.1(7) . .
C20 N1 C16 110.7(9) . .
C17 N1 C16 55.6(8) . .
C19 N1 C16 137.0(8) . .
C20 N1 C18 108.4(9) . .
C17 N1 C18 53.1(8) . .
C19 N1 C18 58.7(8) . .
C16 N1 C18 104.5(9) . .
C20 N1 C15 56.1(8) . .
C17 N1 C15 109.2(7) . .
C19 N1 C15 104.2(6) . .
C16 N1 C15 57.2(8) . .
C18 N1 C15 134.6(8) . .
C20 N1 Zn1 109.8(7) . .
C17 N1 Zn1 109.0(5) . .
C19 N1 Zn1 112.1(5) . .
C16 N1 Zn1 110.9(6) . .
C18 N1 Zn1 112.4(6) . .
C15 N1 Zn1 113.0(5) . .
C1 O1 Zn1 80.9(4) . .
C1 O2 Zn1 95.5(4) . .
C8 C9 C10 118.6(7) 4_544 .
C8 C9 N2B 128.8(8) 4_544 3_545
C10 C9 N2B 111.5(8) . 3_545
C3 C4 C5 121.3(6) . .
C3 C4 H4 119.3 . .
C5 C4 H4 119.3 . .
C4 C5 C7 122.2(7) . .
C4 C5 N3B 105.1(10) . 6
C7 C5 N3B 132.4(10) . 6
O1 C1 O2 124.0(6) . .
O1 C1 C3 119.3(6) . .
O2 C1 C3 116.7(6) . .
O1 C1 Zn1 70.0(4) . .
O2 C1 Zn1 54.1(3) . .
C3 C1 Zn1 170.4(5) . .
C9 C8 C11 117.5(6) 4_554 4_554
C9 C8 C7 121.1(8) 4_554 .
C11 C8 C7 121.3(7) 4_554 .
C3 C2 C6 120.4(6) . .
C3 C2 H2 119.8 . .
C6 C2 H2 119.8 . .
C13 C10 C9 121.8(7) . .
C13 C10 H10 119.1 . .
C9 C10 H10 119.1 . .
C4 C3 C2 118.5(6) . .
C4 C3 C1 119.7(6) . .
C2 C3 C1 121.8(6) . .
C7 C6 C2 121.4(6) . .
C7 C6 N3A 128.8(7) . .
C2 C6 N3A 109.8(7) . .
C5 C7 C6 116.2(6) . .
C5 C7 C8 121.0(6) . .
C6 C7 C8 122.7(6) . .
C14 O7 Zn1 103.5(6) . .
C12 C13 C10 120.3(7) . .
C12 C13 C14 119.6(8) . .
C10 C13 C14 120.1(8) . .
C12 C11 C8 122.9(8) . 4_544
C12 C11 N2A 108.7(9) . 2_554
C8 C11 N2A 128.3(7) 4_544 2_554
C13 C12 C11 119.0(9) . .
C13 C12 H12 120.5 . .
C11 C12 H12 120.5 . .
O7 C14 O8 126.1(9) . .
O7 C14 C13 115.5(9) . .
O8 C14 C13 118.3(9) . .
O7 C14 Zn1 49.3(5) . .
O8 C14 Zn1 76.8(6) . .
C13 C14 Zn1 164.5(7) . .
C17 C15 N1 109.7(7) 2_655 .
C17 C15 H15A 109.7 2_655 .
N1 C15 H15A 109.7 . .
C17 C15 H15B 109.7 2_655 .
N1 C15 H15B 109.7 . .
H15A C15 H15B 108.2 . .
N1 C17 C15 112.5(8) . 2_655
N1 C17 H17A 109.1 . .
C15 C17 H17A 109.1 2_655 .
N1 C17 H17B 109.1 . .
C15 C17 H17B 109.1 2_655 .
H17A C17 H17B 107.8 . .
N1 C19 C19 110.2(5) . 2_655
N1 C19 H19A 109.6 . .
C19 C19 H19A 109.6 2_655 .
N1 C19 H19B 109.6 . .
C19 C19 H19B 109.6 2_655 .
H19A C19 H19B 108.1 . .
O5A N2A O6A 120.5(11) . .
O5A N2A C11 115.1(9) . 2_554
O6A N2A C11 124.3(10) . 2_554
O3A N3A O4A 122.2(10) . .
O3A N3A C6 123.8(9) . .
O4A N3A C6 114.0(11) . .
C16 C16 N1 111.1(6) 2_655 .
C16 C16 H16A 109.4 2_655 .
N1 C16 H16A 109.4 . .
C16 C16 H16B 109.4 2_655 .
N1 C16 H16B 109.4 . .
H16A C16 H16B 108.0 . .
N1 C18 C20 109.7(10) . 2_655
N1 C18 H18A 109.7 . .
C20 C18 H18A 109.7 2_655 .
N1 C18 H18B 109.7 . .
C20 C18 H18B 109.7 2_655 .
H18A C18 H18B 108.2 . .
N1 C20 C18 111.5(11) . 2_655
N1 C20 H20A 109.3 . .
C18 C20 H20A 109.3 2_655 .
N1 C20 H20B 109.3 . .
C18 C20 H20B 109.3 2_655 .
H20A C20 H20B 108.0 . .
O5B N2B O6B 118.5(17) . .
O5B N2B C9 116.8(15) . 3_455
O6B N2B C9 124.8(15) . 3_455
O4B N3B C5 117.6(17) . 6_556
O4B N3B O3B 106.7(18) . .
C5 N3B O3B 135.2(15) 6_556 .
N3B O3B N3B 90.6(18) . 2_655
O4B O4B N3B 118.0(12) 2_655 .
C100 O9 Zn1 138.2(11) . .
101B N5 C100 125.7(19) . .
101B N5 101A 64(4) . .
C100 N5 101A 146.9(17) . .
101B N5 102A 113(2) . .
C100 N5 102A 104.3(13) . .
101A N5 102A 98(2) . .
101B N5 102B 116(5) . .
C100 N5 102B 92(5) . .
101A N5 102B 60(5) . .
102A N5 102B 101(3) . .
O9 C100 N5 146.0(16) . .
O7 Zn1 O9 101.5(3) . .
O7 Zn1 O2 140.6(2) . .
O9 Zn1 O2 97.3(2) . .
O7 Zn1 N1 102.0(2) . .
O9 Zn1 N1 97.6(2) . .
O2 Zn1 N1 109.52(17) . .
O7 Zn1 O1 95.5(2) . .
O9 Zn1 O1 156.4(2) . .
O2 Zn1 O1 59.47(17) . .
N1 Zn1 O1 94.71(17) . .
O7 Zn1 C1 118.7(2) . .
O9 Zn1 C1 127.5(3) . .
O2 Zn1 C1 30.46(19) . .
N1 Zn1 C1 104.83(18) . .
O1 Zn1 C1 29.05(18) . .
O7 Zn1 C14 27.2(3) . .
O9 Zn1 C14 96.5(3) . .
O2 Zn1 C14 116.7(3) . .
N1 Zn1 C14 129.2(3) . .
O1 Zn1 C14 91.2(2) . .
C1 Zn1 C14 104.4(2) . .

loop_
_geom_bond_atom_site_label_1
_geom_bond_atom_site_label_2
_geom_bond_distance
_geom_bond_site_symmetry_2
N1 C20 1.414(15) .
N1 C17 1.423(12) .
N1 C19 1.486(10) .
N1 C16 1.526(14) .
N1 C18 1.528(15) .
N1 C15 1.533(11) .
N1 Zn1 2.078(5) .
O1 C1 1.224(8) .
O1 Zn1 2.370(5) .
O2 C1 1.268(8) .
O2 Zn1 2.025(4) .
C9 C8 1.372(11) 4_544
C9 C10 1.414(10) .
C9 N2B 1.596(18) 3_545
C4 C3 1.362(9) .
C4 C5 1.378(10) .
C4 H4 0.9300 .
C5 C7 1.381(10) .
C5 N3B 1.55(2) 6
C1 C3 1.521(9) .
C1 Zn1 2.490(7) .
C8 C9 1.372(11) 4_554
C8 C11 1.415(11) 4_554
C8 C7 1.485(9) .
C2 C3 1.373(8) .
C2 C6 1.402(9) .
C2 H2 0.9300 .
C10 C13 1.363(10) .
C10 H10 0.9300 .
C6 C7 1.393(10) .
C6 N3A 1.527(13) .
O7 C14 1.207(10) .
O7 Zn1 2.000(6) .
O8 C14 1.236(10) .
C13 C12 1.352(11) .
C13 C14 1.548(12) .
C11 C12 1.366(11) .
C11 C8 1.415(11) 4_544
C11 N2A 1.501(13) 2_554
C12 H12 0.9300 .
C14 Zn1 2.566(10) .
C15 C17 1.508(16) 2_655
C15 H15A 0.9700 .
C15 H15B 0.9700 .
C17 C15 1.508(16) 2_655
C17 H17A 0.9700 .
C17 H17B 0.9700 .
C19 C19 1.53(2) 2_655
C19 H19A 0.9700 .
C19 H19B 0.9700 .
N2A O5A 1.213(12) .
N2A O6A 1.256(12) .
N2A C11 1.501(13) 2_554
N3A O3A 1.182(14) .
N3A O4A 1.196(12) .
102A N5 1.57(3) .
101A N5 1.28(2) .
C16 C16 1.46(3) 2_655
C16 H16A 0.9700 .
C16 H16B 0.9700 .
C18 C20 1.55(2) 2_655
C18 H18A 0.9700 .
C18 H18B 0.9700 .
C20 C18 1.55(2) 2_655
C20 H20A 0.9700 .
C20 H20B 0.9700 .
N2B O5B 1.212(19) .
N2B O6B 1.27(2) .
N2B C9 1.596(18) 3_455
N3B O4B 1.23(2) .
N3B C5 1.55(2) 6_556
N3B O3B 1.58(2) .
O3B N3B 1.58(2) 2_655
O4B O4B 1.09(2) 2_655
102B N5 1.86(9) .
101B N5 1.25(2) .
O9 C100 1.040(15) .
O9 Zn1 2.013(7) .
N5 C100 1.276(16) .

loop_
_geom_torsion_atom_site_label_1
_geom_torsion_atom_site_label_2
_geom_torsion_atom_site_label_3
_geom_torsion_atom_site_label_4
_geom_torsion
_geom_torsion_site_symmetry_1
_geom_torsion_site_symmetry_4
C3 C4 C5 C7 -0.4(11) . .
C3 C4 C5 N3B -175.5(9) . 6
Zn1 O1 C1 O2 4.1(6) . .
Zn1 O1 C1 C3 -177.2(5) . .
Zn1 O2 C1 O1 -4.7(7) . .
Zn1 O2 C1 C3 176.5(4) . .
C8 C9 C10 C13 -1.5(11) 4_544 .
N2B C9 C10 C13 167.2(9) 3_545 .
C5 C4 C3 C2 -0.3(10) . .
C5 C4 C3 C1 179.1(6) . .
C6 C2 C3 C4 1.2(9) . .
C6 C2 C3 C1 -178.2(5) . .
O1 C1 C3 C4 0.0(9) . .
O2 C1 C3 C4 178.8(6) . .
Zn1 C1 C3 C4 -164(2) . .
O1 C1 C3 C2 179.4(6) . .
O2 C1 C3 C2 -1.8(9) . .
Zn1 C1 C3 C2 15(3) . .
C3 C2 C6 C7 -1.5(10) . .
C3 C2 C6 N3A 176.9(6) . .
C4 C5 C7 C6 0.1(11) . .
N3B C5 C7 C6 173.8(12) 6 .
C4 C5 C7 C8 -176.7(7) . .
N3B C5 C7 C8 -3.0(16) 6 .
C2 C6 C7 C5 0.8(10) . .
N3A C6 C7 C5 -177.3(8) . .
C2 C6 C7 C8 177.5(6) . .
N3A C6 C7 C8 -0.5(12) . .
C9 C8 C7 C5 110.7(9) 4_554 .
C11 C8 C7 C5 -64.7(9) 4_554 .
C9 C8 C7 C6 -65.9(9) 4_554 .
C11 C8 C7 C6 118.7(8) 4_554 .
C9 C10 C13 C12 -0.2(11) . .
C9 C10 C13 C14 179.0(6) . .
C10 C13 C12 C11 0.9(12) . .
C14 C13 C12 C11 -178.3(7) . .
C8 C11 C12 C13 0.0(12) 4_544 .
N2A C11 C12 C13 -177.8(7) 2_554 .
Zn1 O7 C14 O8 0.7(11) . .
Zn1 O7 C14 C13 -176.5(5) . .
C12 C13 C14 O7 172.6(8) . .
C10 C13 C14 O7 -6.6(11) . .
C12 C13 C14 O8 -4.8(12) . .
C10 C13 C14 O8 176.0(8) . .
C12 C13 C14 Zn1 162.5(18) . .
C10 C13 C14 Zn1 -17(2) . .
C20 N1 C15 C17 -77.0(11) . 2_655
C17 N1 C15 C17 62.4(9) . 2_655
C19 N1 C15 C17 -54.1(10) . 2_655
C16 N1 C15 C17 83.1(11) . 2_655
C18 N1 C15 C17 5.7(15) . 2_655
Zn1 N1 C15 C17 -176.1(7) . 2_655
C20 N1 C17 C15 9.2(19) . 2_655
C19 N1 C17 C15 63.2(11) . 2_655
C16 N1 C17 C15 -71.3(11) . 2_655
C18 N1 C17 C15 81.8(11) . 2_655
C15 N1 C17 C15 -50.2(10) . 2_655
Zn1 N1 C17 C15 -174.0(8) . 2_655
C20 N1 C19 C19 91.2(13) . 2_655
C17 N1 C19 C19 -49.2(13) . 2_655
C16 N1 C19 C19 10.6(19) . 2_655
C18 N1 C19 C19 -66.6(12) . 2_655
C15 N1 C19 C19 67.3(13) . 2_655
Zn1 N1 C19 C19 -170.1(9) . 2_655
C7 C6 N3A O3A 159.6(15) . .
C2 C6 N3A O3A -18.6(17) . .
C7 C6 N3A O4A -19.7(13) . .
C2 C6 N3A O4A 162.1(8) . .
C20 N1 C16 C16 -50.5(19) . 2_655
C17 N1 C16 C16 88.0(18) . 2_655
C19 N1 C16 C16 7(2) . 2_655
C18 N1 C16 C16 66.1(18) . 2_655
C15 N1 C16 C16 -68.1(16) . 2_655
Zn1 N1 C16 C16 -172.6(14) . 2_655
C20 N1 C18 C20 61.7(11) . 2_655
C17 N1 C18 C20 -79.1(12) . 2_655
C19 N1 C18 C20 80.2(11) . 2_655
C16 N1 C18 C20 -56.4(13) . 2_655
C15 N1 C18 C20 1.5(17) . 2_655
Zn1 N1 C18 C20 -176.7(9) . 2_655
C17 N1 C20 C18 -1(2) . 2_655
C19 N1 C20 C18 -75.0(12) . 2_655
C16 N1 C20 C18 59.1(14) . 2_655
C18 N1 C20 C18 -55.0(12) . 2_655
C15 N1 C20 C18 76.9(12) . 2_655
Zn1 N1 C20 C18 -178.2(9) . 2_655
O4B N3B O3B N3B 0.3(11) . 2_655
C5 N3B O3B N3B 173(3) 6_556 2_655
C5 N3B O4B O4B -175(2) 6_556 2_655
O3B N3B O4B O4B -1(4) . 2_655
Zn1 O9 C100 N5 160(2) . .
101B N5 C100 O9 -88(6) . .
101A N5 C100 O9 176(6) . .
102A N5 C100 O9 45(4) . .
102B N5 C100 O9 147(4) . .
C14 O7 Zn1 O9 81.7(6) . .
C14 O7 Zn1 O2 -35.2(7) . .
C14 O7 Zn1 N1 -177.9(5) . .
C14 O7 Zn1 O1 -81.9(5) . .
C14 O7 Zn1 C1 -63.4(6) . .
C100 O9 Zn1 O7 -7.5(17) . .
C100 O9 Zn1 O2 137.6(17) . .
C100 O9 Zn1 N1 -111.4(17) . .
C100 O9 Zn1 O1 127.8(16) . .
C100 O9 Zn1 C1 133.2(16) . .
C100 O9 Zn1 C14 19.6(17) . .
C1 O2 Zn1 O7 -54.9(5) . .
C1 O2 Zn1 O9 -173.1(4) . .
C1 O2 Zn1 N1 86.2(4) . .
C1 O2 Zn1 O1 2.4(3) . .
C1 O2 Zn1 C14 -72.1(4) . .
C20 N1 Zn1 O7 -149.3(7) . .
C17 N1 Zn1 O7 32.9(6) . .
C19 N1 Zn1 O7 153.8(6) . .
C16 N1 Zn1 O7 -26.7(7) . .
C18 N1 Zn1 O7 89.9(7) . .
C15 N1 Zn1 O7 -88.7(6) . .
C20 N1 Zn1 O9 -45.8(7) . .
C17 N1 Zn1 O9 136.4(6) . .
C19 N1 Zn1 O9 -102.6(6) . .
C16 N1 Zn1 O9 76.9(7) . .
C18 N1 Zn1 O9 -166.6(7) . .
C15 N1 Zn1 O9 14.8(6) . .
C20 N1 Zn1 O2 54.8(7) . .
C17 N1 Zn1 O2 -123.1(6) . .
C19 N1 Zn1 O2 -2.1(6) . .
C16 N1 Zn1 O2 177.4(7) . .
C18 N1 Zn1 O2 -66.0(7) . .
C15 N1 Zn1 O2 115.4(5) . .
C20 N1 Zn1 O1 114.0(7) . .
C17 N1 Zn1 O1 -63.8(6) . .
C19 N1 Zn1 O1 57.2(6) . .
C16 N1 Zn1 O1 -123.3(7) . .
C18 N1 Zn1 O1 -6.8(7) . .
C15 N1 Zn1 O1 174.6(5) . .
C20 N1 Zn1 C1 86.3(7) . .
C17 N1 Zn1 C1 -91.5(6) . .
C19 N1 Zn1 C1 29.5(6) . .
C16 N1 Zn1 C1 -151.0(7) . .
C18 N1 Zn1 C1 -34.5(7) . .
C15 N1 Zn1 C1 146.9(5) . .
C20 N1 Zn1 C14 -150.5(7) . .
C17 N1 Zn1 C14 31.6(7) . .
C19 N1 Zn1 C14 152.6(6) . .
C16 N1 Zn1 C14 -27.9(8) . .
C18 N1 Zn1 C14 88.6(7) . .
C15 N1 Zn1 C14 -89.9(6) . .
C1 O1 Zn1 O7 145.1(4) . .
C1 O1 Zn1 O9 8.8(7) . .
C1 O1 Zn1 O2 -2.5(4) . .
C1 O1 Zn1 N1 -112.4(4) . .
C1 O1 Zn1 C14 118.2(4) . .
O1 C1 Zn1 O7 -40.5(5) . .
O2 C1 Zn1 O7 143.6(4) . .
C3 C1 Zn1 O7 125(2) . .
O1 C1 Zn1 O9 -175.5(4) . .
O2 C1 Zn1 O9 8.6(5) . .
C3 C1 Zn1 O9 -10(3) . .
O1 C1 Zn1 O2 175.8(6) . .
C3 C1 Zn1 O2 -19(2) . .
O1 C1 Zn1 N1 72.4(4) . .
O2 C1 Zn1 N1 -103.4(4) . .
C3 C1 Zn1 N1 -122(3) . .
O2 C1 Zn1 O1 -175.8(6) . .
C3 C1 Zn1 O1 165(3) . .
O1 C1 Zn1 C14 -65.5(4) . .
O2 C1 Zn1 C14 118.7(4) . .
C3 C1 Zn1 C14 100(3) . .
O8 C14 Zn1 O7 -179.4(9) . .
C13 C14 Zn1 O7 12.1(18) . .
O7 C14 Zn1 O9 -102.6(6) . .
O8 C14 Zn1 O9 78.0(6) . .
C13 C14 Zn1 O9 -91(2) . .
O7 C14 Zn1 O2 155.8(5) . .
O8 C14 Zn1 O2 -23.6(6) . .
C13 C14 Zn1 O2 168(2) . .
O7 C14 Zn1 N1 2.6(7) . .
O8 C14 Zn1 N1 -176.8(5) . .
C13 C14 Zn1 N1 15(2) . .
O7 C14 Zn1 O1 99.7(5) . .
O8 C14 Zn1 O1 -79.7(5) . .
C13 C14 Zn1 O1 112(2) . .
O7 C14 Zn1 C1 125.9(5) . .
O8 C14 Zn1 C1 -53.5(6) . .
C13 C14 Zn1 C1 138(2) . .

loop_
_platon_squeeze_void_nr
_platon_squeeze_void_average_x
_platon_squeeze_void_average_y
_platon_squeeze_void_average_z
_platon_squeeze_void_volume
_platon_squeeze_void_count_electrons
_platon_squeeze_void_content
1 0.000 0.889 0.250 35 2 ' '
2 0.000 0.982 0.250 6 1 ' '
3 0.000 0.111 0.750 36 2 ' '
4 0.000 0.018 0.750 5 1 ' '
5 0.250 0.250 0.500 140 38 ' '
6 0.250 0.750 1.000 140 38 ' '
7 0.500 0.389 0.250 35 2 ' '
8 0.500 0.611 0.750 36 2 ' '
9 0.500 0.482 0.250 6 1 ' '
10 0.500 0.518 0.750 5 1 ' '
11 0.750 0.750 0.500 140 38 ' '
12 0.750 0.250 1.000 140 38 ' '
